data_4106666
loop_
_publ_author_name
'Matthew E. O'Reilly'
'Trevor J. Del Castillo'
'Joseph M. Falkowski'
'Vasanth Ramachandran'
'Mekhala Pati'
'Marie C. Correia'
'Khalil A. Abboud'
'Naresh S. Dalal'
'David E. Richardson'
'Adam S. Veige'

_publ_section_title
;
 Autocatalytic O2 Cleavage by an OCO3-Trianionic Pincer CrIII Complex:
 Isolation and Characterization of the Autocatalytic Intermediate
 [CrIV]2(\m-O) Dimer
;
_journal_name_full 'Journal of the American Chemical Society'
_journal_page_first 13661
_journal_page_last 13673
_journal_paper_doi 10.1021/ja2050474
_journal_volume 133
_journal_year 2011
_chemical_formula_sum 'C68 H90 Cr2 O9'
_chemical_formula_weight 1155.40
_chemical_name_systematic
; 
 ? 
;
_space_group_IT_number 15
_symmetry_cell_setting monoclinic
_symmetry_space_group_name_Hall '-I 2ya'
_symmetry_space_group_name_H-M 'I 1 2/a 1'
_atom_sites_solution_hydrogens geom
_atom_sites_solution_primary direct
_atom_sites_solution_secondary difmap
_audit_creation_method SHELXL-97
_audit_update_record
;
2008-03-18 # Formatted by publCIF
;
_cell_angle_alpha 90.00
_cell_angle_beta 104.655(1)
_cell_angle_gamma 90.00
_cell_formula_units_Z 4
_cell_length_a 24.7961(16)
_cell_length_b 11.9905(8)
_cell_length_c 21.8533(14)
_cell_measurement_reflns_used 92
_cell_measurement_temperature 173(2)
_cell_measurement_theta_max 28.0
_cell_measurement_theta_min 2.0
_cell_volume 6286.0(7)
_computing_cell_refinement 'Bruker SMART v5.624 & SAINT 6.36a (Bruker 1998)'
_computing_data_collection 'Bruker SMART v5.624 (Bruker 1998)'
_computing_data_reduction 'Bruker SHELXTL v6.14 (Bruker 2000)'
_computing_molecular_graphics 'Bruker SHELXTL v6.14'
_computing_publication_material 'Bruker SHELXTL v6.14'
_computing_structure_refinement 'Bruker SHELXTL v6.14'
_computing_structure_solution 'Bruker SHELXTL v6.14'
_diffrn_ambient_temperature 173(2)
_diffrn_measured_fraction_theta_full 0.997
_diffrn_measured_fraction_theta_max 0.997
_diffrn_measurement_device_type 'SMART CCD area detector'
_diffrn_measurement_method '\w scans'
_diffrn_radiation_monochromator graphite
_diffrn_radiation_source 'fine-focus sealed tube'
_diffrn_radiation_type MoK\a
_diffrn_radiation_wavelength 0.71073
_diffrn_reflns_av_R_equivalents 0.0525
_diffrn_reflns_av_sigmaI/netI 0.0678
_diffrn_reflns_limit_h_max 25
_diffrn_reflns_limit_h_min -32
_diffrn_reflns_limit_k_max 15
_diffrn_reflns_limit_k_min -15
_diffrn_reflns_limit_l_max 28
_diffrn_reflns_limit_l_min -20
_diffrn_reflns_number 20039
_diffrn_reflns_theta_full 27.50
_diffrn_reflns_theta_max 27.50
_diffrn_reflns_theta_min 1.70
_diffrn_standards_decay_% 1
_diffrn_standards_number 0
_exptl_absorpt_coefficient_mu 0.400
_exptl_absorpt_correction_T_max 0.9461
_exptl_absorpt_correction_T_min 0.9136
_exptl_absorpt_correction_type integration
_exptl_absorpt_process_details 'based on measured indexed crystal faces, Bruker SHELXTL  v6.12 (Bruker 1998)'
_exptl_crystal_colour purple
_exptl_crystal_density_diffrn 1.221
_exptl_crystal_description blocks
_exptl_crystal_F_000 2472
_exptl_crystal_size_max 0.23
_exptl_crystal_size_mid 0.18
_exptl_crystal_size_min 0.14
_refine_diff_density_max 0.499
_refine_diff_density_min -0.339
_refine_diff_density_rms 0.061
_refine_ls_extinction_method none
_refine_ls_goodness_of_fit_ref 0.989
_refine_ls_hydrogen_treatment constr
_refine_ls_matrix_type full
_refine_ls_number_parameters 353
_refine_ls_number_reflns 7215
_refine_ls_number_restraints 7
_refine_ls_restrained_S_all 1.001
_refine_ls_R_factor_all 0.0849
_refine_ls_R_factor_gt 0.0518
_refine_ls_shift/su_max 0.004
_refine_ls_shift/su_mean 0.000
_refine_ls_structure_factor_coef Fsqd
_refine_ls_weighting_details 'calc w=1/[\s^2^(Fo^2^)+(0.0719P)^2^] where P=(Fo^2^+2Fc^2^)/3'
_refine_ls_weighting_scheme calc
_refine_ls_wR_factor_gt 0.1227
_refine_ls_wR_factor_ref 0.1345
_reflns_number_gt 5027
_reflns_number_total 7215
_reflns_threshold_expression I>2\s(I)
_cod_data_source_file ja2050474_si_001.cif
_cod_data_source_block jf07
_cod_database_code 4106666

loop_
_symmetry_equiv_pos_as_xyz
'x, y, z'
'-x+1/2, y, -z'
'x+1/2, y+1/2, z+1/2'
'-x+1, y+1/2, -z+1/2'
'-x, -y, -z'
'x-1/2, -y, z'
'-x+1/2, -y+1/2, -z+1/2'
'x, -y+1/2, z+1/2'

loop_
_atom_site_label
_atom_site_type_symbol
_atom_site_fract_x
_atom_site_fract_y
_atom_site_fract_z
_atom_site_U_iso_or_equiv
_atom_site_adp_type
_atom_site_occupancy
_atom_site_symmetry_multiplicity
_atom_site_calc_flag
_atom_site_refinement_flags
_atom_site_disorder_assembly
_atom_site_disorder_group
Cr1 Cr 0.179245(14) 0.06053(3) 0.467114(16) 0.02019(12) Uani 1 1 d . . .
O1 O 0.14084(6) 0.14618(13) 0.50872(7) 0.0273(4) Uani 1 1 d . . .
O2 O 0.14901(6) -0.02697(13) 0.39948(7) 0.0225(4) Uani 1 1 d . . .
O3 O 0.2500 0.03355(18) 0.5000 0.0257(5) Uani 1 2 d S . .
O4 O 0.15740(6) -0.07835(13) 0.52439(8) 0.0291(4) Uani 1 1 d . . .
C1 C 0.18665(9) 0.18715(19) 0.41144(10) 0.0225(5) Uani 1 1 d . . .
C2 C 0.19387(9) 0.16467(19) 0.35024(11) 0.0245(5) Uani 1 1 d . . .
C3 C 0.19741(10) 0.2540(2) 0.31022(12) 0.0321(6) Uani 1 1 d . . .
H3A H 0.2029 0.2396 0.2695 0.039 Uiso 1 1 calc R . .
C4 C 0.19309(11) 0.3623(2) 0.32901(13) 0.0388(6) Uani 1 1 d . . .
H4A H 0.1957 0.4219 0.3012 0.047 Uiso 1 1 calc R . .
C5 C 0.18505(11) 0.3849(2) 0.38760(13) 0.0361(6) Uani 1 1 d . . .
H5A H 0.1813 0.4602 0.3995 0.043 Uiso 1 1 calc R . .
C6 C 0.18225(10) 0.2986(2) 0.43023(11) 0.0274(5) Uani 1 1 d . . .
C7 C 0.17092(10) 0.3309(2) 0.49142(12) 0.0301(6) Uani 1 1 d . . .
C8 C 0.18087(11) 0.4393(2) 0.51474(14) 0.0404(7) Uani 1 1 d . . .
H8A H 0.1981 0.4914 0.4929 0.049 Uiso 1 1 calc R . .
C9 C 0.16625(13) 0.4720(2) 0.56870(14) 0.0475(8) Uani 1 1 d . . .
H9A H 0.1748 0.5452 0.5849 0.057 Uiso 1 1 calc R . .
C10 C 0.13919(11) 0.3986(2) 0.59919(13) 0.0424(7) Uani 1 1 d . . .
H10K H 0.1278 0.4238 0.6352 0.051 Uiso 1 1 calc R . .
C11 C 0.12795(10) 0.2896(2) 0.57932(12) 0.0333(6) Uani 1 1 d . . .
C12 C 0.14678(10) 0.2552(2) 0.52583(11) 0.0283(5) Uani 1 1 d . . .
C13 C 0.09606(11) 0.2089(2) 0.61280(12) 0.0374(7) Uani 1 1 d . . .
C14 C 0.07771(12) 0.2670(3) 0.66708(13) 0.0510(8) Uani 1 1 d . . .
H14A H 0.0576 0.2136 0.6872 0.076 Uiso 1 1 calc R . .
H14B H 0.0532 0.3298 0.6502 0.076 Uiso 1 1 calc R . .
H14C H 0.1106 0.2944 0.6984 0.076 Uiso 1 1 calc R . .
C15 C 0.13368(11) 0.1107(3) 0.64138(12) 0.0426(7) Uani 1 1 d . . .
H15A H 0.1131 0.0599 0.6625 0.064 Uiso 1 1 calc R . .
H15B H 0.1667 0.1387 0.6722 0.064 Uiso 1 1 calc R . .
H15C H 0.1452 0.0706 0.6077 0.064 Uiso 1 1 calc R . .
C16 C 0.04304(11) 0.1681(3) 0.56516(13) 0.0434(7) Uani 1 1 d . . .
H16A H 0.0227 0.1170 0.5863 0.065 Uiso 1 1 calc R . .
H16B H 0.0533 0.1293 0.5303 0.065 Uiso 1 1 calc R . .
H16C H 0.0193 0.2322 0.5485 0.065 Uiso 1 1 calc R . .
C17 C 0.19440(9) 0.05018(19) 0.32471(11) 0.0232(5) Uani 1 1 d . . .
C18 C 0.21850(10) 0.0295(2) 0.27415(11) 0.0305(6) Uani 1 1 d . . .
H18A H 0.2368 0.0885 0.2585 0.037 Uiso 1 1 calc R . .
C19 C 0.21617(11) -0.0738(2) 0.24707(12) 0.0352(6) Uani 1 1 d . . .
H19A H 0.2338 -0.0864 0.2138 0.042 Uiso 1 1 calc R . .
C20 C 0.18814(10) -0.1603(2) 0.26796(11) 0.0326(6) Uani 1 1 d . . .
H20A H 0.1859 -0.2308 0.2476 0.039 Uiso 1 1 calc R . .
C21 C 0.16319(9) -0.14639(19) 0.31808(11) 0.0254(5) Uani 1 1 d . . .
C22 C 0.16838(9) -0.04005(18) 0.34736(10) 0.0217(5) Uani 1 1 d . . .
C23 C 0.13153(10) -0.2428(2) 0.33949(11) 0.0286(5) Uani 1 1 d . . .
C24 C 0.12708(12) -0.3448(2) 0.29549(13) 0.0411(7) Uani 1 1 d . . .
H24A H 0.1077 -0.3234 0.2522 0.062 Uiso 1 1 calc R . .
H24B H 0.1062 -0.4041 0.3101 0.062 Uiso 1 1 calc R . .
H24C H 0.1646 -0.3717 0.2962 0.062 Uiso 1 1 calc R . .
C25 C 0.16203(11) -0.2797(2) 0.40650(12) 0.0369(6) Uani 1 1 d . . .
H25A H 0.1654 -0.2162 0.4355 0.055 Uiso 1 1 calc R . .
H25B H 0.1993 -0.3070 0.4065 0.055 Uiso 1 1 calc R . .
H25C H 0.1409 -0.3395 0.4204 0.055 Uiso 1 1 calc R . .
C26 C 0.07150(10) -0.2066(2) 0.33648(13) 0.0373(6) Uani 1 1 d . . .
H26A H 0.0721 -0.1416 0.3638 0.056 Uiso 1 1 calc R . .
H26B H 0.0517 -0.2680 0.3509 0.056 Uiso 1 1 calc R . .
H26C H 0.0524 -0.1872 0.2928 0.056 Uiso 1 1 calc R . .
C27 C 0.10043(10) -0.1174(2) 0.51763(13) 0.0379(6) Uani 1 1 d . . .
H27A H 0.0822 -0.1337 0.4728 0.045 Uiso 1 1 calc R . .
H27B H 0.0782 -0.0603 0.5331 0.045 Uiso 1 1 calc R . .
C28 C 0.10528(13) -0.2210(3) 0.55661(15) 0.0536(8) Uani 1 1 d . . .
H28A H 0.1094 -0.2878 0.5315 0.064 Uiso 1 1 calc R . .
H28B H 0.0724 -0.2306 0.5741 0.064 Uiso 1 1 calc R . .
C29 C 0.15740(14) -0.2001(3) 0.60846(14) 0.0543(9) Uani 1 1 d . . .
H29A H 0.1747 -0.2711 0.6266 0.065 Uiso 1 1 calc R . .
H29B H 0.1493 -0.1540 0.6426 0.065 Uiso 1 1 calc R . .
C30 C 0.19462(11) -0.1385(2) 0.57489(12) 0.0402(7) Uani 1 1 d . . .
H30A H 0.2195 -0.0864 0.6041 0.048 Uiso 1 1 calc R . .
H30B H 0.2178 -0.1915 0.5578 0.048 Uiso 1 1 calc R . .
C31 C 0.0168(3) 0.1108(6) 0.3496(4) 0.082(2) Uiso 0.615(7) 1 d PD A 1
H31C H 0.0498 0.0642 0.3525 0.124 Uiso 0.615(7) 1 calc PR A 1
H31B H -0.0114 0.0929 0.3107 0.124 Uiso 0.615(7) 1 calc PR A 1
H31A H 0.0017 0.0964 0.3862 0.124 Uiso 0.615(7) 1 calc PR A 1
C32 C 0.0316(6) 0.2236(10) 0.3489(9) 0.151(7) Uiso 0.615(7) 1 d PD A 1
H32B H 0.0596 0.2424 0.3886 0.181 Uiso 0.615(7) 1 calc PR A 1
H32A H 0.0483 0.2378 0.3131 0.181 Uiso 0.615(7) 1 calc PR A 1
O5 O -0.01377(18) 0.2876(3) 0.3432(2) 0.0696(16) Uiso 0.615(7) 1 d PD A 1
C33 C -0.0091(5) 0.4074(7) 0.3484(5) 0.129(4) Uiso 0.615(7) 1 d PD A 1
H33B H 0.0115 0.4344 0.3180 0.155 Uiso 0.615(7) 1 calc PR A 1
H33A H -0.0470 0.4398 0.3359 0.155 Uiso 0.615(7) 1 calc PR A 1
C34 C 0.0182(5) 0.4481(9) 0.4097(5) 0.121(4) Uiso 0.615(7) 1 d PD A 1
H34C H 0.0190 0.5298 0.4090 0.181 Uiso 0.615(7) 1 calc PR A 1
H34B H 0.0564 0.4194 0.4220 0.181 Uiso 0.615(7) 1 calc PR A 1
H34A H -0.0020 0.4230 0.4403 0.181 Uiso 0.615(7) 1 calc PR A 1
C31' C 0.0272(4) 0.1210(8) 0.3148(5) 0.073(3) Uiso 0.385(7) 1 d PD A 2
H31F H 0.0486 0.1177 0.2828 0.109 Uiso 0.385(7) 1 calc PR A 2
H31E H -0.0123 0.1075 0.2946 0.109 Uiso 0.385(7) 1 calc PR A 2
H31D H 0.0409 0.0640 0.3471 0.109 Uiso 0.385(7) 1 calc PR A 2
C32' C 0.0336(5) 0.2310(8) 0.3443(7) 0.050(4) Uiso 0.385(7) 1 d PD A 2
H32D H 0.0747 0.2356 0.3596 0.060 Uiso 0.385(7) 1 calc PR A 2
H32C H 0.0244 0.2797 0.3065 0.060 Uiso 0.385(7) 1 calc PR A 2
O5' O 0.0175(3) 0.2977(6) 0.3877(4) 0.088(3) Uiso 0.385(7) 1 d PD A 2
C33' C 0.0273(7) 0.4129(11) 0.3797(8) 0.121(6) Uiso 0.385(7) 1 d PD A 2
H33D H 0.0011 0.4429 0.3413 0.145 Uiso 0.385(7) 1 calc PR A 2
H33C H 0.0660 0.4261 0.3768 0.145 Uiso 0.385(7) 1 calc PR A 2
C34' C 0.0170(7) 0.4657(13) 0.4400(8) 0.119(6) Uiso 0.385(7) 1 d PD A 2
H34F H 0.0222 0.5466 0.4389 0.179 Uiso 0.385(7) 1 calc PR A 2
H34E H 0.0434 0.4346 0.4772 0.179 Uiso 0.385(7) 1 calc PR A 2
H34D H -0.0212 0.4494 0.4423 0.179 Uiso 0.385(7) 1 calc PR A 2

loop_
_atom_site_aniso_label
_atom_site_aniso_U_11
_atom_site_aniso_U_22
_atom_site_aniso_U_33
_atom_site_aniso_U_23
_atom_site_aniso_U_13
_atom_site_aniso_U_12
Cr1 0.0225(2) 0.0215(2) 0.01729(19) -0.00206(15) 0.00633(14) 0.00035(15)
O1 0.0308(9) 0.0273(9) 0.0266(9) -0.0032(7) 0.0127(7) 0.0030(7)
O2 0.0280(9) 0.0241(8) 0.0166(8) -0.0026(6) 0.0077(7) -0.0034(7)
O3 0.0260(12) 0.0273(13) 0.0230(12) 0.000 0.0048(10) 0.000
O4 0.0290(9) 0.0348(10) 0.0228(9) 0.0047(7) 0.0052(7) -0.0036(7)
C1 0.0203(11) 0.0236(12) 0.0229(12) 0.0008(10) 0.0042(10) -0.0009(9)
C2 0.0243(12) 0.0242(13) 0.0253(12) 0.0010(10) 0.0066(10) -0.0001(10)
C3 0.0396(15) 0.0295(14) 0.0304(14) 0.0047(11) 0.0148(12) -0.0014(11)
C4 0.0516(17) 0.0259(14) 0.0441(16) 0.0087(12) 0.0219(14) -0.0018(12)
C5 0.0485(16) 0.0192(13) 0.0435(16) -0.0009(12) 0.0169(13) -0.0007(11)
C6 0.0286(13) 0.0245(13) 0.0301(14) -0.0009(10) 0.0093(11) -0.0001(10)
C7 0.0291(13) 0.0266(13) 0.0345(14) -0.0046(11) 0.0077(11) 0.0038(10)
C8 0.0442(16) 0.0288(14) 0.0477(17) -0.0078(13) 0.0105(13) 0.0011(12)
C9 0.0574(19) 0.0350(16) 0.0480(18) -0.0210(14) 0.0095(15) 0.0050(14)
C10 0.0463(17) 0.0473(18) 0.0335(15) -0.0170(13) 0.0099(13) 0.0125(14)
C11 0.0269(13) 0.0423(16) 0.0297(14) -0.0066(12) 0.0053(11) 0.0118(11)
C12 0.0253(12) 0.0300(14) 0.0281(13) -0.0064(11) 0.0039(10) 0.0062(10)
C13 0.0336(14) 0.0529(18) 0.0277(14) -0.0052(12) 0.0116(12) 0.0086(12)
C14 0.0449(17) 0.075(2) 0.0362(16) -0.0120(16) 0.0160(14) 0.0167(16)
C15 0.0446(16) 0.0566(19) 0.0289(15) -0.0005(13) 0.0137(13) 0.0117(14)
C16 0.0349(15) 0.059(2) 0.0393(16) -0.0035(14) 0.0154(13) 0.0018(13)
C17 0.0254(12) 0.0243(12) 0.0193(11) 0.0005(9) 0.0046(9) 0.0012(10)
C18 0.0371(14) 0.0325(14) 0.0248(13) 0.0036(11) 0.0133(11) -0.0022(11)
C19 0.0452(16) 0.0406(16) 0.0247(13) -0.0058(11) 0.0179(12) -0.0019(12)
C20 0.0415(15) 0.0308(14) 0.0265(13) -0.0088(11) 0.0103(11) -0.0006(11)
C21 0.0279(12) 0.0247(13) 0.0225(12) -0.0013(10) 0.0043(10) 0.0005(10)
C22 0.0232(12) 0.0252(13) 0.0160(11) -0.0012(9) 0.0038(9) 0.0011(9)
C23 0.0355(14) 0.0219(13) 0.0293(13) -0.0061(10) 0.0101(11) -0.0045(10)
C24 0.0524(17) 0.0280(15) 0.0451(17) -0.0112(13) 0.0167(14) -0.0097(12)
C25 0.0482(16) 0.0276(14) 0.0360(15) 0.0020(12) 0.0126(13) -0.0021(12)
C26 0.0347(15) 0.0349(15) 0.0434(16) -0.0062(12) 0.0120(13) -0.0090(12)
C27 0.0336(14) 0.0460(17) 0.0365(15) 0.0014(13) 0.0131(12) -0.0094(12)
C28 0.063(2) 0.052(2) 0.053(2) 0.0053(16) 0.0282(17) -0.0169(16)
C29 0.089(2) 0.0426(18) 0.0334(17) 0.0102(14) 0.0199(17) -0.0032(17)
C30 0.0458(16) 0.0423(17) 0.0288(14) 0.0103(12) 0.0028(12) 0.0027(13)

loop_
_atom_type_symbol
_atom_type_description
_atom_type_scat_dispersion_real
_atom_type_scat_dispersion_imag
_atom_type_scat_source
C C 0.0033 0.0016 'International Tables Vol C Tables 4.2.6.8 and 6.1.1.4'
H H 0.0000 0.0000 'International Tables Vol C Tables 4.2.6.8 and 6.1.1.4'
O O 0.0106 0.0060 'International Tables Vol C Tables 4.2.6.8 and 6.1.1.4'
Cr Cr 0.3209 0.6236 'International Tables Vol C Tables 4.2.6.8 and 6.1.1.4'

loop_
_geom_angle_atom_site_label_1
_geom_angle_atom_site_label_2
_geom_angle_atom_site_label_3
_geom_angle
_geom_angle_site_symmetry_1
O3 Cr1 O1 120.18(7) .
O3 Cr1 O2 113.13(7) .
O1 Cr1 O2 125.50(7) .
O3 Cr1 C1 98.90(8) .
O1 Cr1 C1 90.92(8) .
O2 Cr1 C1 91.51(8) .
O3 Cr1 O4 89.54(7) .
O1 Cr1 O4 84.70(7) .
O2 Cr1 O4 85.20(6) .
C1 Cr1 O4 171.55(7) .
C12 O1 Cr1 130.97(15) .
C22 O2 Cr1 126.29(14) .
Cr1 O3 Cr1 158.69(14) 2_556
C30 O4 C27 109.45(19) .
C30 O4 Cr1 127.19(15) .
C27 O4 Cr1 123.27(14) .
C6 C1 C2 119.4(2) .
C6 C1 Cr1 121.40(17) .
C2 C1 Cr1 119.08(17) .
C3 C2 C1 119.1(2) .
C3 C2 C17 117.7(2) .
C1 C2 C17 123.1(2) .
C4 C3 C2 121.0(2) .
C4 C3 H3A 119.5 .
C2 C3 H3A 119.5 .
C5 C4 C3 120.5(2) .
C5 C4 H4A 119.8 .
C3 C4 H4A 119.8 .
C4 C5 C6 121.1(2) .
C4 C5 H5A 119.5 .
C6 C5 H5A 119.5 .
C5 C6 C1 119.0(2) .
C5 C6 C7 117.2(2) .
C1 C6 C7 123.7(2) .
C8 C7 C12 117.8(2) .
C8 C7 C6 121.0(2) .
C12 C7 C6 121.1(2) .
C9 C8 C7 121.2(3) .
C9 C8 H8A 119.4 .
C7 C8 H8A 119.4 .
C8 C9 C10 119.9(3) .
C8 C9 H9A 120.0 .
C10 C9 H9A 120.0 .
C9 C10 C11 122.5(3) .
C9 C10 H10K 118.8 .
C11 C10 H10K 118.8 .
C10 C11 C12 116.7(3) .
C10 C11 C13 122.0(2) .
C12 C11 C13 121.3(2) .
O1 C12 C7 120.4(2) .
O1 C12 C11 118.0(2) .
C7 C12 C11 121.6(2) .
C15 C13 C16 111.1(2) .
C15 C13 C14 107.5(2) .
C16 C13 C14 107.3(2) .
C15 C13 C11 110.0(2) .
C16 C13 C11 109.3(2) .
C14 C13 C11 111.6(2) .
C13 C14 H14A 109.5 .
C13 C14 H14B 109.5 .
H14A C14 H14B 109.5 .
C13 C14 H14C 109.5 .
H14A C14 H14C 109.5 .
H14B C14 H14C 109.5 .
C13 C15 H15A 109.5 .
C13 C15 H15B 109.5 .
H15A C15 H15B 109.5 .
C13 C15 H15C 109.5 .
H15A C15 H15C 109.5 .
H15B C15 H15C 109.5 .
C13 C16 H16A 109.5 .
C13 C16 H16B 109.5 .
H16A C16 H16B 109.5 .
C13 C16 H16C 109.5 .
H16A C16 H16C 109.5 .
H16B C16 H16C 109.5 .
C18 C17 C22 117.6(2) .
C18 C17 C2 120.4(2) .
C22 C17 C2 121.9(2) .
C19 C18 C17 121.4(2) .
C19 C18 H18A 119.3 .
C17 C18 H18A 119.3 .
C18 C19 C20 120.3(2) .
C18 C19 H19A 119.9 .
C20 C19 H19A 119.9 .
C19 C20 C21 121.8(2) .
C19 C20 H20A 119.1 .
C21 C20 H20A 119.1 .
C20 C21 C22 116.9(2) .
C20 C21 C23 120.7(2) .
C22 C21 C23 122.3(2) .
O2 C22 C17 119.84(19) .
O2 C22 C21 118.3(2) .
C17 C22 C21 121.9(2) .
C25 C23 C21 110.0(2) .
C25 C23 C26 111.2(2) .
C21 C23 C26 109.8(2) .
C25 C23 C24 107.8(2) .
C21 C23 C24 111.62(19) .
C26 C23 C24 106.3(2) .
C23 C24 H24A 109.5 .
C23 C24 H24B 109.5 .
H24A C24 H24B 109.5 .
C23 C24 H24C 109.5 .
H24A C24 H24C 109.5 .
H24B C24 H24C 109.5 .
C23 C25 H25A 109.5 .
C23 C25 H25B 109.5 .
H25A C25 H25B 109.5 .
C23 C25 H25C 109.5 .
H25A C25 H25C 109.5 .
H25B C25 H25C 109.5 .
C23 C26 H26A 109.5 .
C23 C26 H26B 109.5 .
H26A C26 H26B 109.5 .
C23 C26 H26C 109.5 .
H26A C26 H26C 109.5 .
H26B C26 H26C 109.5 .
O4 C27 C28 105.8(2) .
O4 C27 H27A 110.6 .
C28 C27 H27A 110.6 .
O4 C27 H27B 110.6 .
C28 C27 H27B 110.6 .
H27A C27 H27B 108.7 .
C27 C28 C29 102.7(2) .
C27 C28 H28A 111.2 .
C29 C28 H28A 111.2 .
C27 C28 H28B 111.2 .
C29 C28 H28B 111.2 .
H28A C28 H28B 109.1 .
C28 C29 C30 103.2(2) .
C28 C29 H29A 111.1 .
C30 C29 H29A 111.1 .
C28 C29 H29B 111.1 .
C30 C29 H29B 111.1 .
H29A C29 H29B 109.1 .
O4 C30 C29 105.4(2) .
O4 C30 H30A 110.7 .
C29 C30 H30A 110.7 .
O4 C30 H30B 110.7 .
C29 C30 H30B 110.7 .
H30A C30 H30B 108.8 .
C32 C31 H31C 109.5 .
C32 C31 H31B 109.5 .
H31C C31 H31B 109.5 .
C32 C31 H31A 109.5 .
H31C C31 H31A 109.5 .
H31B C31 H31A 109.5 .
O5 C32 C31 109.7(11) .
O5 C32 H32B 109.7 .
C31 C32 H32B 109.7 .
O5 C32 H32A 109.7 .
C31 C32 H32A 109.7 .
H32B C32 H32A 108.2 .
C32 O5 C33 120.9(8) .
C34 C33 O5 115.1(8) .
C34 C33 H33B 108.5 .
O5 C33 H33B 108.5 .
C34 C33 H33A 108.5 .
O5 C33 H33A 108.5 .
H33B C33 H33A 107.5 .
C33 C34 H34C 109.5 .
C33 C34 H34B 109.5 .
H34C C34 H34B 109.5 .
C33 C34 H34A 109.5 .
H34C C34 H34A 109.5 .
H34B C34 H34A 109.5 .
C32' C31' H31F 109.5 .
C32' C31' H31E 109.5 .
H31F C31' H31E 109.5 .
C32' C31' H31D 109.5 .
H31F C31' H31D 109.5 .
H31E C31' H31D 109.5 .
O5' C32' C31' 144.4(11) .
O5' C32' H32D 100.8 .
C31' C32' H32D 100.8 .
O5' C32' H32C 100.8 .
C31' C32' H32C 100.8 .
H32D C32' H32C 104.4 .
C32' O5' C33' 113.1(9) .
O5' C33' C34' 102.9(11) .
O5' C33' H33D 111.2 .
C34' C33' H33D 111.2 .
O5' C33' H33C 111.2 .
C34' C33' H33C 111.2 .
H33D C33' H33C 109.1 .
C33' C34' H34F 109.5 .
C33' C34' H34E 109.5 .
H34F C34' H34E 109.5 .
C33' C34' H34D 109.5 .
H34F C34' H34D 109.5 .
H34E C34' H34D 109.5 .

loop_
_geom_bond_atom_site_label_1
_geom_bond_atom_site_label_2
_geom_bond_distance
_geom_bond_site_symmetry_2
Cr1 O3 1.7497(5) .
Cr1 O1 1.7962(15) .
Cr1 O2 1.8129(15) .
Cr1 C1 1.983(2) .
Cr1 O4 2.2308(16) .
O1 C12 1.357(3) .
O2 C22 1.353(3) .
O3 Cr1 1.7496(5) 2_556
O4 C30 1.440(3) .
O4 C27 1.460(3) .
C1 C6 1.411(3) .
C1 C2 1.419(3) .
C2 C3 1.400(3) .
C2 C17 1.483(3) .
C3 C4 1.374(4) .
C3 H3A 0.9500 .
C4 C5 1.372(4) .
C4 H4A 0.9500 .
C5 C6 1.406(3) .
C5 H5A 0.9500 .
C6 C7 1.486(3) .
C7 C8 1.395(3) .
C7 C12 1.406(3) .
C8 C9 1.376(4) .
C8 H8A 0.9500 .
C9 C10 1.377(4) .
C9 H9A 0.9500 .
C10 C11 1.384(4) .
C10 H10K 0.9500 .
C11 C12 1.425(3) .
C11 C13 1.546(4) .
C13 C15 1.534(4) .
C13 C16 1.536(4) .
C13 C14 1.540(3) .
C14 H14A 0.9800 .
C14 H14B 0.9800 .
C14 H14C 0.9800 .
C15 H15A 0.9800 .
C15 H15B 0.9800 .
C15 H15C 0.9800 .
C16 H16A 0.9800 .
C16 H16B 0.9800 .
C16 H16C 0.9800 .
C17 C18 1.405(3) .
C17 C22 1.412(3) .
C18 C19 1.367(3) .
C18 H18A 0.9500 .
C19 C20 1.389(3) .
C19 H19A 0.9500 .
C20 C21 1.397(3) .
C20 H20A 0.9500 .
C21 C22 1.418(3) .
C21 C23 1.535(3) .
C23 C25 1.534(3) .
C23 C26 1.536(3) .
C23 C24 1.543(3) .
C24 H24A 0.9800 .
C24 H24B 0.9800 .
C24 H24C 0.9800 .
C25 H25A 0.9800 .
C25 H25B 0.9800 .
C25 H25C 0.9800 .
C26 H26A 0.9800 .
C26 H26B 0.9800 .
C26 H26C 0.9800 .
C27 C28 1.494(4) .
C27 H27A 0.9900 .
C27 H27B 0.9900 .
C28 C29 1.509(4) .
C28 H28A 0.9900 .
C28 H28B 0.9900 .
C29 C30 1.509(4) .
C29 H29A 0.9900 .
C29 H29B 0.9900 .
C30 H30A 0.9900 .
C30 H30B 0.9900 .
C31 C32 1.403(11) .
C31 H31C 0.9800 .
C31 H31B 0.9800 .
C31 H31A 0.9800 .
C32 O5 1.342(12) .
C32 H32B 0.9900 .
C32 H32A 0.9900 .
O5 C33 1.443(9) .
C33 C34 1.425(12) .
C33 H33B 0.9900 .
C33 H33A 0.9900 .
C34 H34C 0.9800 .
C34 H34B 0.9800 .
C34 H34A 0.9800 .
C31' C32' 1.459(11) .
C31' H31F 0.9800 .
C31' H31E 0.9800 .
C31' H31D 0.9800 .
C32' O5' 1.375(11) .
C32' H32D 0.9900 .
C32' H32C 0.9900 .
O5' C33' 1.421(12) .
C33' C34' 1.540(16) .
C33' H33D 0.9900 .
C33' H33C 0.9900 .
C34' H34F 0.9800 .
C34' H34E 0.9800 .
C34' H34D 0.9800 .
